data_4037724
loop_
_publ_author_name
'Mao, Chun-Li'
'Zhao, Sheng'
'Zang, Zhong-Lin'
'Xiao, Lin'
'Zhou, Cheng-He'
'He, Yun'
'Cai, Gui-Xin'

_publ_section_title
;
 Pd-Catalyzed remote site- and stereo-selective C(alkenyl)-H alkenylation
 of unactivated cycloalkenes.
;
_journal_name_full 'The Journal of organic chemistry'
_journal_paper_doi 10.1021/acs.joc.9b02797
_journal_year 2019
_chemical_formula_moiety 'C19 H24 N2 O3'
_chemical_formula_sum 'C19 H24 N2 O3'
_chemical_formula_weight 328.40
_space_group_crystal_system monoclinic
_space_group_IT_number 14
_space_group_name_Hall '-P 2ybc'
_space_group_name_H-M_alt 'P 1 21/c 1'
_atom_sites_solution_hydrogens geom
_atom_sites_solution_primary direct
_audit_creation_date 2019-03-31
_audit_creation_method
;
Olex2 1.2
(compiled 2016.11.07 svn.r3352 for OlexSys, GUI svn.r5261)
;
_cell_angle_alpha 90
_cell_angle_beta 97.7030(14)
_cell_angle_gamma 90
_cell_formula_units_Z 4
_cell_length_a 12.52766(17)
_cell_length_b 5.30576(8)
_cell_length_c 26.7682(4)
_cell_measurement_reflns_used 6819
_cell_measurement_temperature 293(2)
_cell_measurement_theta_max 71.5740
_cell_measurement_theta_min 4.1020
_cell_volume 1763.19(4)
_computing_cell_refinement 'CrysAlisPro 1.171.39.46e (Rigaku OD, 2018)'
_computing_data_collection 'CrysAlisPro 1.171.39.46e (Rigaku OD, 2018)'
_computing_data_reduction 'CrysAlisPro 1.171.39.46e (Rigaku OD, 2018)'
_computing_molecular_graphics 'Olex2 (Dolomanov et al., 2009)'
_computing_publication_material 'Olex2 (Dolomanov et al., 2009)'
_computing_structure_refinement 'ShelXL (Sheldrick, 2015)'
_computing_structure_solution 'SIR2004 (Burla et al., 2007)'
_diffrn_ambient_temperature 293(2)
_diffrn_detector_area_resol_mean 8.0243
_diffrn_measured_fraction_theta_full 0.999
_diffrn_measured_fraction_theta_max 0.986
_diffrn_measurement_device_type 'SuperNova, Dual, Cu at home/near, EosS2'
_diffrn_radiation_type CuK\a
_diffrn_radiation_wavelength 1.54184
_diffrn_reflns_av_R_equivalents 0.0220
_diffrn_reflns_av_unetI/netI 0.0160
_diffrn_reflns_Laue_measured_fraction_full 0.999
_diffrn_reflns_Laue_measured_fraction_max 0.986
_diffrn_reflns_limit_h_max 14
_diffrn_reflns_limit_h_min -15
_diffrn_reflns_limit_k_max 6
_diffrn_reflns_limit_k_min -5
_diffrn_reflns_limit_l_max 32
_diffrn_reflns_limit_l_min -32
_diffrn_reflns_number 13895
_diffrn_reflns_point_group_measured_fraction_full 0.999
_diffrn_reflns_point_group_measured_fraction_max 0.986
_diffrn_reflns_theta_full 67.684
_diffrn_reflns_theta_max 71.821
_diffrn_reflns_theta_min 3.332
_exptl_absorpt_coefficient_mu 0.676
_exptl_absorpt_correction_T_max 1.00000
_exptl_absorpt_correction_T_min 0.82832
_exptl_absorpt_correction_type multi-scan
_exptl_absorpt_process_details
;
CrysAlisPro 1.171.39.46e (Rigaku Oxford Diffraction, 2018)
Empirical absorption correction using spherical harmonics,
 implemented in SCALE3 ABSPACK scaling algorithm.
;
_exptl_crystal_colour 'clear light colourless'
_exptl_crystal_colour_lustre clear
_exptl_crystal_colour_modifier light
_exptl_crystal_colour_primary colourless
_exptl_crystal_density_diffrn 1.237
_exptl_crystal_description plate
_exptl_crystal_F_000 704
_exptl_crystal_size_max 0.2
_exptl_crystal_size_mid 0.05
_exptl_crystal_size_min 0.05
_refine_diff_density_max 0.767
_refine_diff_density_min -0.321
_refine_diff_density_rms 0.072
_refine_ls_extinction_method none
_refine_ls_goodness_of_fit_ref 1.058
_refine_ls_hydrogen_treatment constr
_refine_ls_matrix_type full
_refine_ls_number_parameters 218
_refine_ls_number_reflns 3421
_refine_ls_number_restraints 0
_refine_ls_restrained_S_all 1.058
_refine_ls_R_factor_all 0.0630
_refine_ls_R_factor_gt 0.0588
_refine_ls_shift/su_max 0.000
_refine_ls_shift/su_mean 0.000
_refine_ls_structure_factor_coef Fsqd
_refine_ls_weighting_details 'w=1/[\s^2^(Fo^2^)+(0.1006P)^2^+0.4168P] where P=(Fo^2^+2Fc^2^)/3'
_refine_ls_weighting_scheme calc
_refine_ls_wR_factor_gt 0.1653
_refine_ls_wR_factor_ref 0.1708
_reflns_Friedel_coverage 0.000
_reflns_number_gt 3050
_reflns_number_total 3421
_reflns_threshold_expression 'I > 2\s(I)'
_cod_data_source_file jo9b02797_si_002.cif
_cod_data_source_block ov_cgx_190330
_cod_original_cell_volume 1763.19(5)
_cod_database_code 4037724
_shelx_space_group_comment
;
The symmetry employed for this shelxl refinement is uniquely defined
by the following loop, which should always be used as a source of
symmetry information in preference to the above space-group names.
They are only intended as comments.
;
_olex2_refinement_description
;
1. Fixed Uiso
 At 1.2 times of:
  All C(H) groups, All C(H,H) groups, All N(H) groups
 At 1.5 times of:
  All C(H,H,H) groups
2.a Secondary CH2 refined with riding coordinates:
 C2(H2A,H2B), C7(H7A,H7B), C8(H8A,H8B), C9(H9A,H9B), C10(H10A,H10B), C12(H12A,
 H12B), C13(H13A,H13B)
2.b Aromatic/amide H refined with riding coordinates:
 N2(H2), C4(H4), C5(H5), C16(H16), C17(H17), C18(H18), C19(H19)
2.c Idealised Me refined as rotating group:
 C1(H1A,H1B,H1C)
;
_shelx_shelxl_version_number 2017/1
_olex2_submission_special_instructions 'No special instructions were received'

loop_
_space_group_symop_operation_xyz
'x, y, z'
'-x, y+1/2, -z+1/2'
'-x, -y, -z'
'x, -y-1/2, z-1/2'

loop_
_atom_site_label
_atom_site_type_symbol
_atom_site_fract_x
_atom_site_fract_y
_atom_site_fract_z
_atom_site_U_iso_or_equiv
_atom_site_adp_type
_atom_site_occupancy
_atom_site_site_symmetry_order
_atom_site_calc_flag
_atom_site_refinement_flags_posn
O1 O 0.73202(11) 0.7667(2) 0.48524(6) 0.0624(4) Uani 1 1 d .
O2 O 0.77890(10) 0.4722(3) 0.74681(5) 0.0617(4) Uani 1 1 d .
O3 O 0.85819(14) 0.6378(4) 0.68538(8) 0.1099(8) Uani 1 1 d .
N1 N 0.91914(12) 1.2380(3) 0.46545(6) 0.0505(4) Uani 1 1 d .
N2 N 0.72704(12) 1.1862(3) 0.49946(6) 0.0539(4) Uani 1 1 d .
H2 H 0.752870 1.330771 0.492854 0.065 Uiso 1 1 calc R
C1 C 0.8485(2) 0.1475(5) 0.80286(9) 0.0772(6) Uani 1 1 d .
H1A H 0.789979 0.036110 0.791236 0.116 Uiso 1 1 calc GR
H1B H 0.829125 0.249795 0.829834 0.116 Uiso 1 1 calc GR
H1C H 0.911367 0.050212 0.814744 0.116 Uiso 1 1 calc GR
C2 C 0.87157(16) 0.3125(5) 0.76059(9) 0.0702(6) Uani 1 1 d .
H2A H 0.934862 0.414627 0.771027 0.084 Uiso 1 1 calc R
H2B H 0.885040 0.210702 0.731993 0.084 Uiso 1 1 calc R
C3 C 0.78327(15) 0.6291(4) 0.70836(7) 0.0589(5) Uani 1 1 d .
C4 C 0.68586(14) 0.7850(4) 0.69880(7) 0.0543(4) Uani 1 1 d .
H4 H 0.629713 0.756684 0.717574 0.065 Uiso 1 1 calc R
C5 C 0.67567(13) 0.9650(4) 0.66418(6) 0.0525(4) Uani 1 1 d .
H5 H 0.733615 0.987000 0.646225 0.063 Uiso 1 1 calc R
C6 C 0.58419(13) 1.1321(3) 0.65105(6) 0.0478(4) Uani 1 1 d .
C7 C 0.49187(15) 1.1113(4) 0.68206(7) 0.0600(5) Uani 1 1 d .
H7A H 0.507987 1.212293 0.712337 0.072 Uiso 1 1 calc R
H7B H 0.484782 0.937330 0.692252 0.072 Uiso 1 1 calc R
C8 C 0.38502(18) 1.1997(5) 0.65274(10) 0.0760(6) Uani 1 1 d .
H8A H 0.362189 1.081586 0.625755 0.091 Uiso 1 1 calc R
H8B H 0.330125 1.203658 0.675074 0.091 Uiso 1 1 calc R
C9 C 0.39666(18) 1.4529(5) 0.63138(10) 0.0754(6) Uani 1 1 d .
H9A H 0.413626 1.572443 0.658705 0.091 Uiso 1 1 calc R
H9B H 0.328537 1.502773 0.612363 0.091 Uiso 1 1 calc R
C10 C 0.48347(15) 1.4643(4) 0.59732(8) 0.0591(5) Uani 1 1 d .
H10A H 0.451753 1.418257 0.563490 0.071 Uiso 1 1 calc R
H10B H 0.508078 1.637259 0.596124 0.071 Uiso 1 1 calc R
C11 C 0.57977(13) 1.2985(3) 0.61230(6) 0.0481(4) Uani 1 1 d .
C12 C 0.66681(14) 1.3242(3) 0.57877(6) 0.0513(4) Uani 1 1 d .
H12A H 0.734548 1.264702 0.596697 0.062 Uiso 1 1 calc R
H12B H 0.675423 1.500690 0.570724 0.062 Uiso 1 1 calc R
C13 C 0.64043(15) 1.1760(4) 0.53044(7) 0.0604(5) Uani 1 1 d .
H13A H 0.626981 1.001625 0.538558 0.073 Uiso 1 1 calc R
H13B H 0.575187 1.242998 0.511481 0.073 Uiso 1 1 calc R
C14 C 0.76781(13) 0.9808(3) 0.48098(6) 0.0459(4) Uani 1 1 d .
C15 C 0.86421(13) 1.0247(3) 0.45395(6) 0.0439(4) Uani 1 1 d .
C16 C 0.89438(15) 0.8473(3) 0.42094(7) 0.0550(4) Uani 1 1 d .
H16 H 0.854295 0.700914 0.413952 0.066 Uiso 1 1 calc R
C17 C 0.98554(17) 0.8921(4) 0.39851(7) 0.0638(5) Uani 1 1 d .
H17 H 1.007190 0.777706 0.375522 0.077 Uiso 1 1 calc R
C18 C 1.04405(15) 1.1088(4) 0.41066(7) 0.0607(5) Uani 1 1 d .
H18 H 1.106269 1.142228 0.396381 0.073 Uiso 1 1 calc R
C19 C 1.00853(15) 1.2741(4) 0.44428(7) 0.0567(4) Uani 1 1 d .
H19 H 1.048833 1.418796 0.452739 0.068 Uiso 1 1 calc R

loop_
_atom_site_aniso_label
_atom_site_aniso_U_11
_atom_site_aniso_U_22
_atom_site_aniso_U_33
_atom_site_aniso_U_23
_atom_site_aniso_U_13
_atom_site_aniso_U_12
O1 0.0663(8) 0.0463(7) 0.0783(9) 0.0028(6) 0.0228(7) -0.0104(6)
O2 0.0570(7) 0.0678(8) 0.0619(8) 0.0171(6) 0.0140(6) 0.0043(6)
O3 0.0757(10) 0.1508(19) 0.1138(14) 0.0762(14) 0.0511(10) 0.0424(11)
N1 0.0502(7) 0.0449(7) 0.0582(8) -0.0001(6) 0.0137(6) -0.0022(6)
N2 0.0578(8) 0.0466(8) 0.0616(9) -0.0005(6) 0.0242(7) -0.0062(6)
C1 0.0782(14) 0.0745(14) 0.0752(13) 0.0215(11) -0.0031(11) -0.0062(11)
C2 0.0546(10) 0.0761(13) 0.0796(13) 0.0226(11) 0.0081(9) 0.0053(9)
C3 0.0544(9) 0.0684(12) 0.0558(10) 0.0128(9) 0.0137(8) 0.0014(8)
C4 0.0512(9) 0.0634(11) 0.0501(9) 0.0051(8) 0.0129(7) -0.0006(8)
C5 0.0491(8) 0.0631(11) 0.0469(8) 0.0022(8) 0.0130(7) -0.0017(7)
C6 0.0491(8) 0.0525(9) 0.0431(8) -0.0026(7) 0.0111(6) -0.0038(7)
C7 0.0615(10) 0.0677(12) 0.0551(9) 0.0037(9) 0.0240(8) 0.0030(9)
C8 0.0602(11) 0.0856(15) 0.0872(15) 0.0041(12) 0.0288(10) 0.0027(11)
C9 0.0640(12) 0.0764(14) 0.0894(15) 0.0052(12) 0.0235(11) 0.0124(10)
C10 0.0576(10) 0.0568(10) 0.0637(10) 0.0062(9) 0.0111(8) 0.0023(8)
C11 0.0485(8) 0.0513(9) 0.0450(8) -0.0024(7) 0.0084(6) -0.0060(7)
C12 0.0492(9) 0.0549(10) 0.0510(9) 0.0068(7) 0.0107(7) -0.0066(7)
C13 0.0543(10) 0.0663(11) 0.0649(11) -0.0105(9) 0.0231(8) -0.0115(8)
C14 0.0485(8) 0.0462(9) 0.0432(8) 0.0039(6) 0.0065(6) -0.0037(7)
C15 0.0475(8) 0.0424(8) 0.0418(7) 0.0050(6) 0.0064(6) 0.0003(6)
C16 0.0616(10) 0.0506(10) 0.0533(9) -0.0034(7) 0.0101(8) -0.0007(8)
C17 0.0713(12) 0.0698(12) 0.0534(10) -0.0026(9) 0.0202(8) 0.0099(10)
C18 0.0548(9) 0.0712(12) 0.0597(10) 0.0149(9) 0.0209(8) 0.0056(9)
C19 0.0508(9) 0.0533(10) 0.0680(11) 0.0078(8) 0.0151(8) -0.0042(7)

loop_
_atom_type_symbol
_atom_type_description
_atom_type_scat_dispersion_real
_atom_type_scat_dispersion_imag
_atom_type_scat_source
C C 0.0181 0.0091 'International Tables Vol C Tables 4.2.6.8 and 6.1.1.4'
H H 0.0000 0.0000 'International Tables Vol C Tables 4.2.6.8 and 6.1.1.4'
N N 0.0311 0.0180 'International Tables Vol C Tables 4.2.6.8 and 6.1.1.4'
O O 0.0492 0.0322 'International Tables Vol C Tables 4.2.6.8 and 6.1.1.4'

loop_
_geom_angle_atom_site_label_1
_geom_angle_atom_site_label_2
_geom_angle_atom_site_label_3
_geom_angle
C3 O2 C2 116.71(15)
C19 N1 C15 117.27(15)
C14 N2 C13 122.44(15)
O2 C2 C1 107.90(17)
O2 C3 C4 111.61(15)
O3 C3 O2 122.76(18)
O3 C3 C4 125.64(18)
C5 C4 C3 121.88(16)
C4 C5 C6 127.39(16)
C5 C6 C7 117.26(15)
C11 C6 C5 122.07(15)
C11 C6 C7 120.67(16)
C6 C7 C8 112.08(16)
C9 C8 C7 110.6(2)
C8 C9 C10 112.76(18)
C11 C10 C9 115.61(16)
C6 C11 C10 122.23(15)
C6 C11 C12 123.71(16)
C10 C11 C12 113.98(15)
C11 C12 C13 111.67(14)
N2 C13 C12 111.99(15)
O1 C14 N2 124.02(15)
O1 C14 C15 120.80(15)
N2 C14 C15 115.17(14)
N1 C15 C14 116.13(14)
N1 C15 C16 123.25(15)
C16 C15 C14 120.57(15)
C15 C16 C17 118.38(18)
C18 C17 C16 119.05(18)
C19 C18 C17 118.60(17)
N1 C19 C18 123.41(18)

loop_
_geom_bond_atom_site_label_1
_geom_bond_atom_site_label_2
_geom_bond_distance
O1 C14 1.232(2)
O2 C2 1.444(2)
O2 C3 1.331(2)
O3 C3 1.190(2)
N1 C15 1.339(2)
N1 C19 1.335(2)
N2 C13 1.452(2)
N2 C14 1.327(2)
C1 C2 1.489(3)
C3 C4 1.468(3)
C4 C5 1.325(3)
C5 C6 1.454(2)
C6 C7 1.515(2)
C6 C11 1.358(2)
C7 C8 1.532(3)
C8 C9 1.475(3)
C9 C10 1.511(3)
C10 C11 1.504(3)
C11 C12 1.509(2)
C12 C13 1.512(3)
C14 C15 1.507(2)
C15 C16 1.378(2)
C16 C17 1.380(3)
C17 C18 1.379(3)
C18 C19 1.373(3)
